data_1100402
loop_
_publ_author_name
'Reichardt, Christian'
'Budnik, Ulrich'
'Harms, Klaus'
'Sch\"afer, Gerhard'
'Stein, J\"org'

_publ_section_title
;
 Chiral polymethine dyes, V. syntheses, absolute configuration,
 spectroscopic, and chiroptical properties of chiral dinuclear
 tri- and pentamethinium as well as trinuclear
 [2.2.2]heptamethinediium cyanine dyes with
 3-sec-butyl-1,3-dimethylindolyl end groups
;
_journal_coden_ASTM LANAEM
_journal_issue 2
_journal_name_full 'Liebigs Annalen'
_journal_page_first 329
_journal_page_last 340
_journal_paper_doi 10.1002/jlac.199519950241
_journal_volume 1995
_journal_year 1995
_chemical_formula_sum 'C39 H57 B F4 N2'
_space_group_IT_number 18
_symmetry_cell_setting orthorhombic
_symmetry_Int_Tables_number 18
_symmetry_space_group_name_Hall 'P 2 2ab'
_symmetry_space_group_name_H-M 'P 21 21 2'
_cell_angle_alpha 90
_cell_angle_beta 90
_cell_angle_gamma 90
_cell_formula_units_Z 2
_cell_length_a 22.789
_cell_length_b 8.161
_cell_length_c 9.039
_cod_original_formula_sum 'C39 H57 B1 F4 N2'
_cod_database_code 1100402

loop_
_symmetry_equiv_pos_site_id
_symmetry_equiv_pos_as_xyz
1 x,y,z
2 -x,-y,z
3 1/2+x,1/2-y,-z
4 1/2-x,1/2+y,-z

loop_
_atom_site_label
_atom_site_type_symbol
_atom_site_fract_x
_atom_site_fract_y
_atom_site_fract_z
N1 N 0.19810(22) 0.19933(65) -0.48265(50)
C1 C 0.15276(29) 0.15746(74) -0.39963(63)
C2 C 0.16863(27) 0.17834(70) -0.23347(60)
C3 C 0.27764(28) 0.23173(73) -0.14229(70)
H1 H 0.26897(28) 0.22174(73) -0.03875(70)
C4 C 0.33395(30) 0.26491(80) -0.19175(71)
H2 H 0.36447(30) 0.27809(80) -0.11952(71)
C5 C 0.34722(26) 0.28136(72) -0.33864(69)
H3 H 0.38678(26) 0.30416(72) -0.36877(69)
C6 C 0.30505(28) 0.26353(75) -0.44706(66)
H4 H 0.31378(28) 0.27164(75) -0.55070(66)
C7 C 0.25005(26) 0.23087(78) -0.39834(66)
C8 C 0.23343(25) 0.21706(73) -0.24737(68)
C9 C 0.09940(29) 0.10944(83) -0.45754(67)
H5 H 0.09577(29) 0.11463(83) -0.56325(67)
C10 C 0.04912(28) 0.05519(71) -0.38198(63)
H6 H 0.04984(28) 0.05628(71) -0.27579(63)
C11 C 0.00000 0.00000 -0.45616(83)
H7 H 0.00000 0.00000 -0.56237(83)
C12 C 0.19824(28) 0.21402(79) -0.64536(59)
H8 H 0.23051(28) 0.28304(79) -0.67320(59)
H9 H 0.16221(28) 0.26153(79) -0.67982(59)
H10 H 0.20320(28) 0.10759(79) -0.68884(59)
C13 C 0.13329(28) 0.31884(75) -0.16623(59)
H11 H 0.09283(28) 0.28691(75) -0.17282(59)
C14 C 0.13762(30) 0.47551(75) -0.25389(68)
H12 H 0.13745(30) 0.45128(75) -0.35782(68)
H13 H 0.17489(30) 0.52372(75) -0.23029(68)
C15 C 0.08970(29) 0.60003(80) -0.21777(67)
H14 H 0.05233(29) 0.54737(80) -0.22952(67)
H15 H 0.09236(29) 0.69119(80) -0.28456(67)
H16 H 0.09366(29) 0.63834(80) -0.11785(67)
C16 C 0.14644(30) 0.34281(81) -0.00098(58)
H17 H 0.18705(30) 0.37412(81) -0.00072(58)
H18 H 0.14154(30) 0.24444(81) 0.05594(58)
H19 H 0.12331(30) 0.42900(81) 0.04172(58)
C17 C 0.16174(26) 0.01465(66) -0.14762(58)
H20 H 0.12026(26) -0.00015(66) -0.13482(58)
H21 H 0.18001(26) 0.02767(66) -0.05266(58)
H22 H 0.17793(26) -0.07949(66) -0.19651(58)
B1 B 0.00000 0.00000 0.08463(47)
F1? F 0.04614(29) 0.05816(83) 0.16508(96)
F2 F 0.01023(36) -0.15945(51) 0.04725(88)
F3 F -0.05003(23) 0.00957(93) 0.16688(78)
F4? F -0.00627(34) 0.09117(66) -0.04072(61)
C18 C 0.01889(46) 0.4472(18) 0.3723(19)
C19 C 0.0050(16) 0.4030(44) 0.1657(17)
C20 C 0.07368(53) 0.4472(12) 0.3606(11)
C10A C -0.04912(28) -0.05519(71) -0.38198(63)
C9A C -0.09940(29) -0.10944(83) -0.45754(67)
C1A C -0.15276(29) -0.15746(74) -0.39963(63)
N1A N -0.19810(22) -0.19933(65) -0.48265(50)
C7A C -0.25005(26) -0.23087(78) -0.39834(66)
C6A C -0.30505(28) -0.26353(75) -0.44706(66)
C5A C -0.34722(26) -0.28136(72) -0.33864(69)
C4A C -0.33395(30) -0.26491(80) -0.19175(71)
C3A C -0.27764(28) -0.23173(73) -0.14229(70)
H1A H -0.26897(28) -0.22174(73) -0.03875(70)
C8A C -0.23343(25) -0.21706(73) -0.24737(68)
C2A C -0.16863(27) -0.17834(70) -0.23347(60)
C13A C -0.13329(28) -0.31884(75) -0.16623(59)
H11A H -0.09283(28) -0.28691(75) -0.17282(59)
C14A C -0.13762(30) -0.47551(75) -0.25389(68)
H12A H -0.13745(30) -0.45128(75) -0.35782(68)
H13A H -0.17489(30) -0.52372(75) -0.23029(68)
C15A C -0.08970(29) -0.60003(80) -0.21777(67)
H14A H -0.05233(29) -0.54737(80) -0.22952(67)
H15A H -0.09236(29) -0.69119(80) -0.28456(67)
H16A H -0.09366(29) -0.63834(80) -0.11785(67)
C16A C -0.14644(30) -0.34281(81) -0.00098(58)
H17A H -0.18705(30) -0.37412(81) -0.00072(58)
H18A H -0.14154(30) -0.24444(81) 0.05594(58)
H19A H -0.12331(30) -0.42900(81) 0.04172(58)
C17A C -0.16174(26) -0.01465(66) -0.14762(58)
H20A H -0.12026(26) 0.00015(66) -0.13482(58)
H21A H -0.18001(26) -0.02767(66) -0.05266(58)
H22A H -0.17793(26) 0.07949(66) -0.19651(58)
H2A H -0.36447(30) -0.27809(80) -0.11952(71)
H3A H -0.38678(26) -0.30416(72) -0.36877(69)
H4A H -0.31378(28) -0.27164(75) -0.55070(66)
C12A C -0.19824(28) -0.21402(79) -0.64536(59)
H8A H -0.23051(28) -0.28304(79) -0.67320(59)
H9A H -0.16221(28) -0.26153(79) -0.67982(59)
H10A H -0.20320(28) -0.10759(79) -0.68884(59)
H5A H -0.09577(29) -0.11463(83) -0.56325(67)
H6A H -0.04984(28) -0.05628(71) -0.27579(63)
F2A F -0.01023(36) 0.15945(51) 0.04725(88)
F3A F 0.05003(23) -0.00957(93) 0.16688(78)
C18A* C -0.01889(46) 0.5528(18) 0.3723(19)
C19A* C -0.0050(16) 0.5970(44) 0.1657(17)
C20A* C -0.07368(53) 0.5528(12) 0.3606(11)

loop_
_atom_type_symbol
_atom_type_radius_bond
C 0.77
H 0.23
B 0.83
F 0.64
N 0.68
